data_1561975
loop_
_publ_author_name
'Ye, Jing'
'Gou, Yongxia'
'Xu, Zhen-Liang'
'Xu, Haitao'

_publ_section_title
;
 Selectively catalytic micro- and nanocrystals of metal--organic framework
 [Co(4-bpdh)(HIA)]&#x221D;
;
_journal_name_full 'Journal of Solid State Chemistry'
_journal_page_first 142
_journal_page_last 146
_journal_paper_doi 10.1016/j.jssc.2014.12.012
_journal_volume 226
_journal_year 2015
_chemical_formula_sum 'C22 H26 Co N4 O9'
_chemical_formula_weight 549.40
_space_group_IT_number 13
_space_group_name_Hall '-P 2yac'
_space_group_name_H-M_alt 'P 1 2/n 1'
_atom_sites_solution_hydrogens geom
_atom_sites_solution_primary direct
_atom_sites_solution_secondary difmap
_audit_creation_method SHELXL-97
_cell_angle_alpha 90.00
_cell_angle_beta 91.811(2)
_cell_angle_gamma 90.00
_cell_formula_units_Z 4
_cell_length_a 10.0009(16)
_cell_length_b 15.472(3)
_cell_length_c 18.563(3)
_cell_measurement_temperature 296(2)
_cell_volume 2870.9(9)
_computing_structure_refinement 'SHELXL-97 (Sheldrick, 2008)'
_computing_structure_solution 'SHELXS-97 (Sheldrick, 2008)'
_diffrn_ambient_temperature 296(2)
_diffrn_measured_fraction_theta_full 0.998
_diffrn_measured_fraction_theta_max 0.998
_diffrn_radiation_monochromator graphite
_diffrn_radiation_source 'fine-focus sealed tube'
_diffrn_radiation_type MoK\a
_diffrn_radiation_wavelength 0.71073
_diffrn_reflns_av_R_equivalents 0.0717
_diffrn_reflns_av_sigmaI/netI 0.0811
_diffrn_reflns_limit_h_max 11
_diffrn_reflns_limit_h_min -10
_diffrn_reflns_limit_k_max 17
_diffrn_reflns_limit_k_min -18
_diffrn_reflns_limit_l_max 21
_diffrn_reflns_limit_l_min -16
_diffrn_reflns_number 14225
_diffrn_reflns_theta_full 25.05
_diffrn_reflns_theta_max 25.05
_diffrn_reflns_theta_min 2.20
_exptl_absorpt_coefficient_mu 0.648
_exptl_absorpt_correction_T_max 0.9500
_exptl_absorpt_correction_T_min 0.8813
_exptl_crystal_density_diffrn 1.271
_exptl_crystal_density_method 'not measured'
_exptl_crystal_F_000 1140
_exptl_crystal_size_max 0.20
_exptl_crystal_size_mid 0.12
_exptl_crystal_size_min 0.08
_refine_diff_density_max 0.947
_refine_diff_density_min -0.528
_refine_diff_density_rms 0.134
_refine_ls_extinction_coef 0.0013(10)
_refine_ls_extinction_expression Fc^*^=kFc[1+0.001xFc^2^\l^3^/sin(2\q)]^-1/4^
_refine_ls_extinction_method SHELXL
_refine_ls_goodness_of_fit_ref 1.069
_refine_ls_hydrogen_treatment mixed
_refine_ls_matrix_type full
_refine_ls_number_parameters 329
_refine_ls_number_reflns 5077
_refine_ls_number_restraints 0
_refine_ls_restrained_S_all 1.069
_refine_ls_R_factor_all 0.1559
_refine_ls_R_factor_gt 0.1092
_refine_ls_shift/su_max 0.000
_refine_ls_shift/su_mean 0.000
_refine_ls_structure_factor_coef Fsqd
_refine_ls_weighting_details 'calc w=1/[\s^2^(Fo^2^)+(0.1857P)^2^+4.6586P] where P=(Fo^2^+2Fc^2^)/3'
_refine_ls_weighting_scheme calc
_refine_ls_wR_factor_gt 0.2948
_refine_ls_wR_factor_ref 0.3293
_reflns_number_gt 3222
_reflns_number_total 5077
_reflns_threshold_expression >2sigma(I)
_cod_data_source_file JSSC-2015-226-142.cif
_cod_data_source_block 1
_cod_original_cell_volume 2870.8(8)
_cod_database_code 1561975

loop_
_symmetry_equiv_pos_as_xyz
'x, y, z'
'-x+1/2, y, -z+1/2'
'-x, -y, -z'
'x-1/2, -y, z-1/2'

loop_
_atom_site_label
_atom_site_type_symbol
_atom_site_fract_x
_atom_site_fract_y
_atom_site_fract_z
_atom_site_U_iso_or_equiv
_atom_site_adp_type
_atom_site_occupancy
_atom_site_symmetry_multiplicity
_atom_site_calc_flag
_atom_site_refinement_flags
_atom_site_disorder_assembly
_atom_site_disorder_group
Co1 Co 0.09124(9) 1.20161(6) 0.67983(5) 0.0424(4) Uani 1 1 d . . .
C1 C 0.3741(7) 1.1995(4) 0.6514(5) 0.0426(18) Uani 1 1 d . . .
C2 C 0.4889(7) 1.1802(4) 0.6041(4) 0.0379(16) Uani 1 1 d . . .
C3 C 0.6182(7) 1.1920(4) 0.6297(4) 0.0406(17) Uani 1 1 d . . .
H3 H 0.6347 1.2114 0.6766 0.049 Uiso 1 1 calc R . .
C4 C 0.7240(7) 1.1747(5) 0.5854(4) 0.0450(18) Uani 1 1 d . . .
C5 C 0.7004(8) 1.1422(6) 0.5172(5) 0.059(2) Uani 1 1 d . . .
H5 H 0.7717 1.1303 0.4877 0.071 Uiso 1 1 calc R . .
C6 C 0.5716(8) 1.1272(6) 0.4926(5) 0.061(2) Uani 1 1 d . . .
C7 C 0.4661(8) 1.1466(6) 0.5360(4) 0.059(2) Uani 1 1 d . . .
H7 H 0.3788 1.1368 0.5192 0.070 Uiso 1 1 calc R . .
C8 C 0.8673(8) 1.1882(5) 0.6157(5) 0.050(2) Uani 1 1 d . . .
C9 C 0.1651(8) 1.0088(5) 0.6629(4) 0.056(2) Uani 1 1 d . . .
H9 H 0.2296 1.0316 0.6333 0.067 Uiso 1 1 calc R . .
C10 C 0.1581(9) 0.9213(6) 0.6704(5) 0.062(2) Uani 1 1 d . . .
H10 H 0.2193 0.8864 0.6475 0.074 Uiso 1 1 calc R . .
C11 C 0.0618(9) 0.8839(5) 0.7117(5) 0.057(2) Uani 1 1 d . . .
C12 C -0.0237(9) 0.9422(6) 0.7446(5) 0.064(2) Uani 1 1 d . . .
H12 H -0.0908 0.9213 0.7735 0.077 Uiso 1 1 calc R . .
C13 C -0.0107(8) 1.0278(5) 0.7355(5) 0.057(2) Uani 1 1 d . . .
H13 H -0.0704 1.0643 0.7578 0.068 Uiso 1 1 calc R . .
C14 C 0.0520(12) 0.7881(6) 0.7183(6) 0.074(3) Uani 1 1 d . . .
C15 C -0.011(2) 0.7523(8) 0.7844(9) 0.173(8) Uani 1 1 d . . .
H15A H -0.1069 0.7579 0.7796 0.260 Uiso 1 1 calc R . .
H15B H 0.0204 0.7837 0.8261 0.260 Uiso 1 1 calc R . .
H15C H 0.0118 0.6923 0.7898 0.260 Uiso 1 1 calc R . .
C16 C 0.1284(13) 0.6116(7) 0.6315(7) 0.095(4) Uani 1 1 d . . .
C17 C 0.180(3) 0.6476(10) 0.5650(13) 0.30(2) Uani 1 1 d . . .
H17A H 0.1449 0.7049 0.5578 0.449 Uiso 1 1 calc R . .
H17B H 0.1521 0.6117 0.5250 0.449 Uiso 1 1 calc R . .
H17C H 0.2756 0.6498 0.5684 0.449 Uiso 1 1 calc R . .
C18 C 0.1204(12) 0.5167(6) 0.6399(6) 0.083(3) Uani 1 1 d . . .
C19 C 0.153(3) 0.4590(8) 0.5922(8) 0.210(12) Uani 1 1 d . . .
H19 H 0.1808 0.4784 0.5477 0.252 Uiso 1 1 calc R . .
C20 C 0.150(2) 0.3702(8) 0.6040(6) 0.155(8) Uani 1 1 d . . .
H20 H 0.1826 0.3333 0.5693 0.186 Uiso 1 1 calc R . .
C21 C 0.069(2) 0.3924(9) 0.7066(8) 0.172(9) Uani 1 1 d . . .
H21 H 0.0355 0.3712 0.7492 0.206 Uiso 1 1 calc R . .
C22 C 0.079(3) 0.4816(9) 0.6996(9) 0.197(11) Uani 1 1 d . . .
H22 H 0.0553 0.5169 0.7377 0.236 Uiso 1 1 calc R . .
N1 N 0.0842(6) 1.0630(4) 0.6956(4) 0.0520(17) Uani 1 1 d . . .
N2 N 0.0989(13) 0.7469(5) 0.6689(6) 0.123(5) Uani 1 1 d . . .
N3 N 0.0911(13) 0.6555(6) 0.6796(6) 0.126(5) Uani 1 1 d . . .
N4 N 0.1028(6) 0.3383(5) 0.6607(4) 0.0558(18) Uani 1 1 d . . .
O1 O 0.2585(5) 1.1866(4) 0.6239(3) 0.0621(17) Uani 1 1 d . . .
O2 O 0.3961(5) 1.2248(4) 0.7136(3) 0.0528(14) Uani 1 1 d . . .
O3 O 0.8828(5) 1.2093(3) 0.6792(3) 0.0557(14) Uani 1 1 d . . .
O4 O 0.9634(5) 1.1748(4) 0.5757(3) 0.0660(17) Uani 1 1 d . . .
O5 O 0.5535(6) 1.0924(6) 0.4253(3) 0.090(2) Uani 1 1 d . . .
H5A H 0.4749 1.0787 0.4189 0.135 Uiso 1 1 calc R . .
O1W O 0.2899(7) 0.0564(6) 0.3933(4) 0.108(3) Uani 1 1 d . . .
O2W O 0.1057(16) 0.1647(16) 0.4560(7) 0.324(13) Uani 1 1 d . . .
O3W O 0.363(4) 0.423(3) 0.4300(17) 0.59(4) Uani 1 1 d . . .
O4W O 0.370(4) 0.498(2) 0.351(3) 0.78(6) Uani 1 1 d . . .
H1WA H 0.2430 0.0558 0.4281 0.941 Uiso 1 1 d R . .
H1WB H 0.2727 0.1034 0.3910 0.941 Uiso 1 1 d R . .
H2WA H 0.1509 0.1790 0.4550 0.941 Uiso 1 1 d R . .
H2WB H 0.0792 0.1755 0.4834 0.941 Uiso 1 1 d R . .
H4WB H 0.3254 0.5446 0.3535 0.941 Uiso 1 1 d R . .
H3WB H 0.3418 0.4027 0.4285 0.941 Uiso 1 1 d R . .
H4WA H 0.4408 0.4793 0.3725 0.941 Uiso 1 1 d R . .
H3WA H 0.4409 0.4481 0.4039 0.941 Uiso 1 1 d R . .

loop_
_atom_site_aniso_label
_atom_site_aniso_U_11
_atom_site_aniso_U_22
_atom_site_aniso_U_33
_atom_site_aniso_U_23
_atom_site_aniso_U_13
_atom_site_aniso_U_12
Co1 0.0268(6) 0.0463(7) 0.0543(7) -0.0070(5) 0.0042(4) 0.0014(4)
C1 0.031(4) 0.029(4) 0.068(5) 0.007(3) 0.010(4) -0.001(3)
C2 0.028(4) 0.038(4) 0.048(4) -0.001(3) 0.003(3) -0.002(3)
C3 0.029(4) 0.044(4) 0.048(4) 0.000(3) 0.000(3) 0.004(3)
C4 0.029(4) 0.048(4) 0.058(5) 0.008(4) 0.002(3) 0.000(3)
C5 0.035(4) 0.089(7) 0.055(5) -0.005(5) 0.007(4) 0.006(4)
C6 0.041(5) 0.092(7) 0.051(5) -0.006(5) 0.004(4) 0.000(4)
C7 0.030(4) 0.090(7) 0.056(5) -0.003(4) -0.005(4) 0.000(4)
C8 0.035(4) 0.055(5) 0.060(5) 0.002(4) 0.005(4) -0.004(3)
C9 0.059(5) 0.047(5) 0.062(5) -0.013(4) 0.010(4) 0.002(4)
C10 0.069(6) 0.060(6) 0.057(5) -0.009(4) 0.011(4) 0.019(5)
C11 0.065(6) 0.046(5) 0.061(5) -0.010(4) -0.007(4) 0.010(4)
C12 0.057(5) 0.060(6) 0.077(6) -0.004(5) 0.014(5) -0.003(4)
C13 0.054(5) 0.042(5) 0.076(6) -0.013(4) 0.010(4) 0.006(4)
C14 0.099(8) 0.049(6) 0.073(6) -0.005(5) 0.000(6) 0.008(5)
C15 0.30(2) 0.053(8) 0.169(15) -0.017(8) 0.114(15) -0.038(11)
C16 0.124(10) 0.046(6) 0.117(9) 0.005(6) 0.045(8) 0.002(6)
C17 0.55(5) 0.067(10) 0.30(3) -0.008(13) 0.32(3) -0.033(17)
C18 0.106(8) 0.053(6) 0.091(8) -0.002(5) 0.037(6) 0.005(5)
C19 0.48(4) 0.056(8) 0.098(10) -0.004(7) 0.143(16) -0.021(13)
C20 0.33(2) 0.062(8) 0.074(8) -0.021(6) 0.089(11) -0.040(10)
C21 0.35(3) 0.067(9) 0.104(10) 0.010(7) 0.092(13) 0.065(12)
C22 0.42(3) 0.052(8) 0.125(12) 0.010(8) 0.091(16) 0.072(12)
N1 0.042(4) 0.049(4) 0.065(4) -0.014(3) 0.007(3) 0.007(3)
N2 0.213(13) 0.032(5) 0.127(8) -0.012(5) 0.068(9) 0.015(6)
N3 0.222(14) 0.045(6) 0.114(8) -0.005(5) 0.073(9) 0.016(6)
N4 0.046(4) 0.050(4) 0.072(5) 0.004(4) 0.013(3) 0.008(3)
O1 0.024(3) 0.068(4) 0.095(4) -0.029(3) 0.016(3) -0.004(2)
O2 0.048(3) 0.064(4) 0.047(3) 0.003(3) 0.011(3) 0.011(3)
O3 0.034(3) 0.065(4) 0.068(4) -0.012(3) -0.003(3) 0.001(2)
O4 0.030(3) 0.092(5) 0.077(4) -0.008(3) 0.011(3) -0.001(3)
O5 0.059(4) 0.149(7) 0.063(4) -0.039(4) 0.004(3) -0.003(5)
O1W 0.070(5) 0.169(8) 0.085(5) -0.016(5) -0.016(4) -0.023(5)
O2W 0.156(13) 0.71(4) 0.106(9) -0.061(15) 0.026(8) 0.156(18)
O3W 0.71(6) 0.55(5) 0.55(5) 0.28(4) 0.52(5) 0.44(5)
O4W 0.69(8) 0.35(4) 1.35(13) 0.31(6) 0.71(9) 0.03(4)

loop_
_atom_type_symbol
_atom_type_description
_atom_type_scat_dispersion_real
_atom_type_scat_dispersion_imag
_atom_type_scat_source
C C 0.0033 0.0016 'International Tables Vol C Tables 4.2.6.8 and 6.1.1.4'
H H 0.0000 0.0000 'International Tables Vol C Tables 4.2.6.8 and 6.1.1.4'
N N 0.0061 0.0033 'International Tables Vol C Tables 4.2.6.8 and 6.1.1.4'
O O 0.0106 0.0060 'International Tables Vol C Tables 4.2.6.8 and 6.1.1.4'
Co Co 0.3494 0.9721 'International Tables Vol C Tables 4.2.6.8 and 6.1.1.4'

loop_
_geom_angle_atom_site_label_1
_geom_angle_atom_site_label_2
_geom_angle_atom_site_label_3
_geom_angle
_geom_angle_site_symmetry_1
_geom_angle_site_symmetry_3
O1 Co1 O2 120.1(2) . 2_556
O1 Co1 O3 148.3(3) . 1_455
O2 Co1 O3 91.6(2) 2_556 1_455
O1 Co1 N4 88.8(2) . 1_565
O2 Co1 N4 89.1(3) 2_556 1_565
O3 Co1 N4 90.1(2) 1_455 1_565
O1 Co1 N1 89.2(2) . .
O2 Co1 N1 92.5(2) 2_556 .
O3 Co1 N1 91.2(2) 1_455 .
N4 Co1 N1 177.9(3) 1_565 .
O1 Co1 O4 89.7(2) . 1_455
O2 Co1 O4 150.2(2) 2_556 1_455
O3 Co1 O4 58.8(2) 1_455 1_455
N4 Co1 O4 94.0(3) 1_565 1_455
N1 Co1 O4 85.2(2) . 1_455
O1 Co1 C8 119.3(3) . 1_455
O2 Co1 C8 120.6(2) 2_556 1_455
O3 Co1 C8 29.2(2) 1_455 1_455
N4 Co1 C8 93.1(3) 1_565 1_455
N1 Co1 C8 87.2(2) . 1_455
O4 Co1 C8 29.7(2) 1_455 1_455
O2 C1 O1 124.2(7) . .
O2 C1 C2 119.7(6) . .
O1 C1 C2 116.1(7) . .
C3 C2 C7 119.5(7) . .
C3 C2 C1 120.1(7) . .
C7 C2 C1 120.3(7) . .
C2 C3 C4 119.8(7) . .
C2 C3 H3 120.1 . .
C4 C3 H3 120.1 . .
C5 C4 C3 120.3(7) . .
C5 C4 C8 121.1(7) . .
C3 C4 C8 118.5(7) . .
C6 C5 C4 119.9(7) . .
C6 C5 H5 120.0 . .
C4 C5 H5 120.0 . .
O5 C6 C5 117.8(7) . .
O5 C6 C7 122.5(8) . .
C5 C6 C7 119.7(8) . .
C2 C7 C6 120.6(7) . .
C2 C7 H7 119.7 . .
C6 C7 H7 119.7 . .
O3 C8 O4 122.6(7) . .
O3 C8 C4 118.3(7) . .
O4 C8 C4 119.0(7) . .
O3 C8 Co1 55.9(4) . 1_655
O4 C8 Co1 66.7(4) . 1_655
C4 C8 Co1 172.6(6) . 1_655
N1 C9 C10 123.1(8) . .
N1 C9 H9 118.4 . .
C10 C9 H9 118.4 . .
C9 C10 C11 120.9(8) . .
C9 C10 H10 119.5 . .
C11 C10 H10 119.5 . .
C10 C11 C12 114.9(8) . .
C10 C11 C14 120.9(8) . .
C12 C11 C14 124.3(9) . .
C13 C12 C11 121.2(9) . .
C13 C12 H12 119.4 . .
C11 C12 H12 119.4 . .
N1 C13 C12 123.0(8) . .
N1 C13 H13 118.5 . .
C12 C13 H13 118.5 . .
N2 C14 C11 115.3(9) . .
N2 C14 C15 127.0(10) . .
C11 C14 C15 117.7(9) . .
C14 C15 H15A 109.5 . .
C14 C15 H15B 109.5 . .
H15A C15 H15B 109.5 . .
C14 C15 H15C 109.5 . .
H15A C15 H15C 109.5 . .
H15B C15 H15C 109.5 . .
N3 C16 C17 122.9(11) . .
N3 C16 C18 117.9(11) . .
C17 C16 C18 119.3(11) . .
C16 C17 H17A 109.5 . .
C16 C17 H17B 109.5 . .
H17A C17 H17B 109.5 . .
C16 C17 H17C 109.5 . .
H17A C17 H17C 109.5 . .
H17B C17 H17C 109.5 . .
C19 C18 C22 112.4(11) . .
C19 C18 C16 126.2(11) . .
C22 C18 C16 121.3(11) . .
C18 C19 C20 124.0(11) . .
C18 C19 H19 118.0 . .
C20 C19 H19 118.0 . .
N4 C20 C19 121.9(11) . .
N4 C20 H20 119.1 . .
C19 C20 H20 119.1 . .
N4 C21 C22 125.6(14) . .
N4 C21 H21 117.2 . .
C22 C21 H21 117.2 . .
C18 C22 C21 120.9(13) . .
C18 C22 H22 119.5 . .
C21 C22 H22 119.5 . .
C9 N1 C13 116.8(7) . .
C9 N1 Co1 122.7(6) . .
C13 N1 Co1 120.3(5) . .
C14 N2 N3 112.8(9) . .
C16 N3 N2 116.1(10) . .
C21 N4 C20 114.9(11) . .
C21 N4 Co1 122.1(8) . 1_545
C20 N4 Co1 123.0(7) . 1_545
C1 O1 Co1 122.6(5) . .
C1 O2 Co1 150.4(5) . 2_556
C8 O3 Co1 94.9(5) . 1_655
C8 O4 Co1 83.6(5) . 1_655
C6 O5 H5A 109.5 . .
H1WB O1W H1WA 85.3 . .
H1WB O1W H1WB 0.0 . .
H1WA O1W H1WB 85.3 . .
H2WA O2W H2WB 109.1 . .
H3WB O3W H3WB 0.0 . .
H3WB O3W H3WA 135.7 . .
H3WB O3W H3WA 135.7 . .
H4WB O4W H4WA 134.1 . .
H4WB O4W H3WA 132.4 . .
H4WA O4W H3WA 26.2 . .

loop_
_geom_bond_atom_site_label_1
_geom_bond_atom_site_label_2
_geom_bond_distance
_geom_bond_site_symmetry_2
Co1 O1 2.010(5) .
Co1 O2 2.011(6) 2_556
Co1 O3 2.088(5) 1_455
Co1 N4 2.149(7) 1_565
Co1 N1 2.166(7) .
Co1 O4 2.321(6) 1_455
Co1 C8 2.512(8) 1_455
C1 O2 1.232(9) .
C1 O1 1.265(9) .
C1 C2 1.497(10) .
C2 C3 1.376(10) .
C2 C7 1.380(11) .
C3 C4 1.386(10) .
C3 H3 0.9300 .
C4 C5 1.376(11) .
C4 C8 1.537(11) .
C5 C6 1.373(11) .
C5 H5 0.9300 .
C6 O5 1.367(10) .
C6 C7 1.381(11) .
C7 H7 0.9300 .
C8 O3 1.228(10) .
C8 O4 1.251(9) .
C8 Co1 2.512(8) 1_655
C9 N1 1.326(9) .
C9 C10 1.363(12) .
C9 H9 0.9300 .
C10 C11 1.377(12) .
C10 H10 0.9300 .
C11 C12 1.397(12) .
C11 C14 1.491(12) .
C12 C13 1.342(12) .
C12 H12 0.9300 .
C13 N1 1.337(10) .
C13 H13 0.9300 .
C14 N2 1.223(12) .
C14 C15 1.505(16) .
C15 H15A 0.9600 .
C15 H15B 0.9600 .
C15 H15C 0.9600 .
C16 N3 1.191(13) .
C16 C17 1.462(19) .
C16 C18 1.479(14) .
C17 H17A 0.9600 .
C17 H17B 0.9600 .
C17 H17C 0.9600 .
C18 C19 1.307(15) .
C18 C22 1.314(18) .
C19 C20 1.391(17) .
C19 H19 0.9300 .
C20 N4 1.266(12) .
C20 H20 0.9300 .
C21 N4 1.247(14) .
C21 C22 1.389(19) .
C21 H21 0.9300 .
C22 H22 0.9300 .
N2 N3 1.431(13) .
N4 Co1 2.149(7) 1_545
O2 Co1 2.011(6) 2_556
O3 Co1 2.088(5) 1_655
O4 Co1 2.321(6) 1_655
O5 H5A 0.8200 .
O1W H1WB 0.7478 .
O1W H1WA 0.8106 .
O1W H1WB 0.7478 .
O2W H2WA 0.5035 .
O2W H2WB 0.6052 .
O3W H3WB 0.3846 .
O3W H3WB 0.3846 .
O3W H3WA 1.0057 .
O4W H4WB 0.8499 .
O4W H4WA 0.8500 .
O4W H3WA 1.4214 .

loop_
_geom_hbond_atom_site_label_D
_geom_hbond_atom_site_label_H
_geom_hbond_atom_site_label_A
_geom_hbond_distance_DH
_geom_hbond_distance_HA
_geom_hbond_distance_DA
_geom_hbond_angle_DHA
_geom_hbond_site_symmetry_A
O5 H5A O1W 0.82 1.93 2.741(9) 172.5 1_565
O1W H1WB O2W 0.75 2.30 2.774(17) 122.8 .
O1W H1WB O2W 0.75 2.30 2.774(17) 122.8 .
O2W H2WB O4 0.61 2.10 2.680(14) 162.5 1_445
O4W H4WA O3W 0.85 1.60 1.87(4) 94.9 .
